data_2100867
loop_
_publ_author_name
'Kubota, M.'
'Ohba, S.'

_publ_section_title
;
 Electron-density distribution in fluorobenzene derivatives
;
_journal_issue 6
_journal_name_full 'Acta Crystallographica Section B'
_journal_page_first 849
_journal_page_last 854
_journal_paper_doi 10.1107/S0108768192006062
_journal_volume 48
_journal_year 1992
_chemical_formula_sum 'C6 H5 Cl F N'
_chemical_formula_weight 145.6
_symmetry_cell_setting orthorhombic
_symmetry_space_group_name_Hall '-P 2ac 2ab'
_symmetry_space_group_name_H-M 'P b c a'
_cell_angle_alpha 90
_cell_angle_beta 90
_cell_angle_gamma 90
_cell_formula_units_Z 8
_cell_length_a 14.608(5)
_cell_length_b 15.757(6)
_cell_length_c 5.303(2)
_cell_volume 1220.6(8)
_diffrn_radiation_type Mo
_diffrn_radiation_wavelength 0.71073
_exptl_absorpt_coefficient_mu 0.538
_exptl_crystal_density_diffrn 1.59
_exptl_crystal_F_000 592
_cod_data_source_file as0604.cif
_cod_data_source_block as0604d
_cod_original_formula_sum 'C6 H5 Cl1 F1 N1'
_cod_database_code 2100867

loop_
_atom_site_label
_atom_site_fract_x
_atom_site_fract_y
_atom_site_fract_z
Cl .50411(3) .33506(3) -.16808(12)
F .49430(10) .45350(10) .2517(4)
N .83680(10) .31160(10) .1213(4)
C(1) .75250(10) .35300(10) .1427(4)
C(2) .68050(10) .33060(10) -.0162(4)
C(3) .59410(10) .36540(10) .0209(4)
C(4) .57960(10) .42270(10) .2139(4)
C(5) .65050(10) .44740(10) .3697(4)
C(6) .73700(10) .41250(10) .3350(5)
H(2) .6900(10) .2920(10) -.141(2)
H(5) .6410(10) .4860(10) .499(3)
H(6) .7850(10) .4320(10) .443(3)
H(N1) .8430(10) .2830(10) -.023(3)
H(N2) .8790(10) .3400(10) .167(3)

loop_
_geom_angle_atom_site_label_1
_geom_angle_atom_site_label_2
_geom_angle_atom_site_label_3
_geom_angle
N C(1) C(2) 119.8(2)
N C(1) C(6) 120.8(2)
C(2) C(1) C(6) 119.1(2)
C(1) C(2) C(3) 120.0(2)
Cl C(3) C(2) 120.10(10)
Cl C(3) C(4) 119.70(10)
C(2) C(3) C(4) 120.1(2)
F C(4) C(3) 119.1(2)
F C(4) C(5) 120.1(2)
C(3) C(4) C(5) 120.8(2)
C(4) C(5) C(6) 119.4(2)
C(1) C(6) C(5) 120.5(2)

loop_
_geom_bond_atom_site_label_1
_geom_bond_atom_site_label_2
_geom_bond_distance
Cl C(3) 1.721(2)
F C(4) 1.352(2)
N C(1) 1.398(2)
C(1) C(2) 1.393(2)
C(1) C(6) 1.404(3)
C(2) C(3) 1.390(2)
C(3) C(4) 1.381(3)
C(4) C(5) 1.381(2)
C(5) C(6) 1.390(2)
